data_4078437
loop_
_publ_author_name
'Arp, Henning'
'Zirngast, Michaela'
'Marschner, Christoph'
'Baumgartner, Judith'
'Rasmussen, Kenneth'
'Zark, Patrick'
'M\"uller, Thomas'

_publ_section_title
;
 Synthesis of Oligosilanyl Compounds of Group 4 Metallocenes with the
 Oxidation State +3.
;
_journal_issue 11
_journal_name_full Organometallics
_journal_page_first 4309
_journal_page_last 4319
_journal_paper_doi 10.1021/om3001873
_journal_volume 31
_journal_year 2012
_chemical_formula_sum 'C22 H34 Cl2 K O6 Zr'
_chemical_formula_weight 595.71
_chemical_name_systematic
;
 ?
;
_space_group_IT_number 14
_symmetry_cell_setting monoclinic
_symmetry_space_group_name_Hall '-P 2ybc'
_symmetry_space_group_name_H-M 'P 1 21/c 1'
_atom_sites_solution_hydrogens geom
_atom_sites_solution_primary direct
_atom_sites_solution_secondary difmap
_audit_creation_method SHELXL-97
_cell_angle_alpha 90.00
_cell_angle_beta 95.56(3)
_cell_angle_gamma 90.00
_cell_formula_units_Z 4
_cell_length_a 11.539(2)
_cell_length_b 11.888(2)
_cell_length_c 19.059(4)
_cell_measurement_reflns_used 3151
_cell_measurement_temperature 100(2)
_cell_measurement_theta_max 50.997
_cell_measurement_theta_min 4.913
_cell_volume 2602.1(8)
_computing_cell_refinement 'Bruker XSCANS'
_computing_data_collection 'Bruker XSCANS'
_computing_data_reduction 'Bruker SHELXTL'
_computing_molecular_graphics 'Bruker SHELXTL'
_computing_publication_material 'Bruker SHELXTL'
_computing_structure_refinement 'SHELXL-97 (Sheldrick, 1997)'
_computing_structure_solution 'SHELXS-97 (Sheldrick, 1990)'
_diffrn_ambient_temperature 100(2)
_diffrn_measured_fraction_theta_full 0.990
_diffrn_measured_fraction_theta_max 0.990
_diffrn_measurement_device_type 'SMART APEX'
_diffrn_measurement_method '\w scans'
_diffrn_radiation_monochromator graphite
_diffrn_radiation_source 'fine-focus sealed tube'
_diffrn_radiation_type MoK\a
_diffrn_radiation_wavelength 0.71073
_diffrn_reflns_av_R_equivalents 0.0521
_diffrn_reflns_av_sigmaI/netI 0.0647
_diffrn_reflns_limit_h_max 14
_diffrn_reflns_limit_h_min -14
_diffrn_reflns_limit_k_max 14
_diffrn_reflns_limit_k_min -13
_diffrn_reflns_limit_l_max 15
_diffrn_reflns_limit_l_min -23
_diffrn_reflns_number 13467
_diffrn_reflns_theta_full 26.37
_diffrn_reflns_theta_max 26.37
_diffrn_reflns_theta_min 1.77
_exptl_absorpt_coefficient_mu 0.822
_exptl_absorpt_correction_T_max 0.9078
_exptl_absorpt_correction_T_min 0.7906
_exptl_absorpt_correction_type multi-scan
_exptl_absorpt_process_details SADABS
_exptl_crystal_colour red
_exptl_crystal_density_diffrn 1.521
_exptl_crystal_density_method 'not measured'
_exptl_crystal_description plates
_exptl_crystal_F_000 1228
_exptl_crystal_size_max 0.30
_exptl_crystal_size_mid 0.26
_exptl_crystal_size_min 0.12
_refine_diff_density_max 0.743
_refine_diff_density_min -0.378
_refine_diff_density_rms 0.105
_refine_ls_extinction_method none
_refine_ls_goodness_of_fit_ref 1.072
_refine_ls_hydrogen_treatment constr
_refine_ls_matrix_type full
_refine_ls_number_parameters 308
_refine_ls_number_reflns 5257
_refine_ls_number_restraints 0
_refine_ls_restrained_S_all 1.072
_refine_ls_R_factor_all 0.0706
_refine_ls_R_factor_gt 0.0509
_refine_ls_shift/su_max 0.003
_refine_ls_shift/su_mean 0.000
_refine_ls_structure_factor_coef Fsqd
_refine_ls_weighting_details 'calc w=1/[\s^2^(Fo^2^)+(0.0511P)^2^+0.0000P] where P=(Fo^2^+2Fc^2^)/3'
_refine_ls_weighting_scheme calc
_refine_ls_wR_factor_gt 0.1031
_refine_ls_wR_factor_ref 0.1110
_reflns_number_gt 4151
_reflns_number_total 5257
_reflns_threshold_expression >2sigma(I)
_cod_data_source_file om3001873_si_002.cif
_cod_data_source_block 4_706j
_cod_depositor_comments
;
The following automatic conversions were performed:

'_symmetry_cell_setting' value 'Monoclinic' changed to 'monoclinic'
according to /home/saulius/struct/CIF-dictionaries/cif_core.dic
dictionary named 'cif_core.dic' version 2.4.1 from 2010-06-29.

Automatic conversion script
Id: cif_fix_values 1891 2012-01-12 08:04:46Z andrius 
;
_cod_original_cell_volume 2602.2(9)
_cod_original_sg_symbol_H-M P2(1)/c
_cod_database_code 4078437

loop_
_symmetry_equiv_pos_as_xyz
'x, y, z'
'-x, y+1/2, -z+1/2'
'-x, -y, -z'
'x, -y-1/2, z-1/2'

loop_
_atom_site_label
_atom_site_type_symbol
_atom_site_fract_x
_atom_site_fract_y
_atom_site_fract_z
_atom_site_U_iso_or_equiv
_atom_site_adp_type
_atom_site_occupancy
_atom_site_symmetry_multiplicity
_atom_site_calc_flag
_atom_site_refinement_flags
_atom_site_disorder_assembly
_atom_site_disorder_group
O1 O 1.0253(7) 0.2819(8) 0.0439(4) 0.028(3) Uani 0.510(17) 1 d P A 1
C11 C 1.0257(9) 0.3710(12) -0.0061(6) 0.032(3) Uani 0.510(17) 1 d P A 1
H11A H 1.1057 0.4006 -0.0074 0.038 Uiso 0.510(17) 1 calc PR A 1
H11B H 0.9750 0.4331 0.0070 0.038 Uiso 0.510(17) 1 calc PR A 1
O11 O 0.9796(7) 0.3431(8) 0.0421(3) 0.027(3) Uani 0.490(17) 1 d P A 2
C111 C 1.0440(9) 0.3061(13) -0.0116(6) 0.031(3) Uani 0.490(17) 1 d P A 2
H11C H 1.0618 0.2251 -0.0051 0.037 Uiso 0.490(17) 1 calc PR A 2
H11D H 1.1186 0.3477 -0.0094 0.037 Uiso 0.490(17) 1 calc PR A 2
Zr1 Zr 0.56508(3) 0.39356(3) 0.13857(2) 0.01629(12) Uani 1 1 d . A .
Cl1 Cl 0.57478(8) 0.30989(8) 0.01414(5) 0.0210(2) Uani 1 1 d . A .
Cl2 Cl 0.65128(8) 0.19957(8) 0.17686(5) 0.0239(2) Uani 1 1 d . A .
K2 K 0.79842(7) 0.16324(7) 0.04345(4) 0.0226(2) Uani 1 1 d . . .
O2 O 0.8696(2) 0.2728(3) -0.07893(15) 0.0381(8) Uani 1 1 d . A .
O3 O 0.7112(2) 0.0977(2) -0.10254(15) 0.0262(6) Uani 1 1 d . A .
O4 O 0.6691(2) -0.0323(2) 0.01800(14) 0.0248(6) Uani 1 1 d . A .
O5 O 0.8537(2) -0.0356(2) 0.12769(15) 0.0295(7) Uani 1 1 d . A .
O6 O 0.9821(2) 0.1665(3) 0.15651(17) 0.0392(8) Uani 1 1 d . A .
C1 C 0.6330(4) 0.5864(3) 0.1677(3) 0.0329(11) Uani 1 1 d . . .
H1 H 0.5765 0.6404 0.1783 0.039 Uiso 1 1 calc R A .
C2 C 0.6978(3) 0.5173(4) 0.2165(2) 0.0311(10) Uani 1 1 d . A .
H2 H 0.6921 0.5156 0.2659 0.037 Uiso 1 1 calc R . .
C3 C 0.7723(3) 0.4511(4) 0.1800(2) 0.0276(10) Uani 1 1 d . . .
H3 H 0.8262 0.3971 0.2003 0.033 Uiso 1 1 calc R A .
C4 C 0.7534(3) 0.4781(3) 0.1085(2) 0.0262(9) Uani 1 1 d . A .
H4 H 0.7927 0.4457 0.0718 0.031 Uiso 1 1 calc R . .
C5 C 0.6666(3) 0.5614(3) 0.0997(2) 0.0291(10) Uani 1 1 d . A .
H5 H 0.6362 0.5946 0.0565 0.035 Uiso 1 1 calc R . .
C6 C 0.3531(3) 0.3505(3) 0.1035(2) 0.0199(8) Uani 1 1 d . . .
H6 H 0.3298 0.3166 0.0592 0.024 Uiso 1 1 calc R A .
C7 C 0.3628(3) 0.4675(3) 0.1166(2) 0.0262(9) Uani 1 1 d . A .
H7 H 0.3484 0.5259 0.0829 0.031 Uiso 1 1 calc R . .
C8 C 0.3979(3) 0.4814(3) 0.1890(2) 0.0256(9) Uani 1 1 d . . .
H8 H 0.4100 0.5511 0.2130 0.031 Uiso 1 1 calc R A .
C9 C 0.4118(3) 0.3736(3) 0.2198(2) 0.0254(9) Uani 1 1 d . A .
H9 H 0.4360 0.3577 0.2678 0.030 Uiso 1 1 calc R . .
C10 C 0.3833(3) 0.2939(3) 0.1663(2) 0.0228(9) Uani 1 1 d . A .
H10 H 0.3845 0.2145 0.1722 0.027 Uiso 1 1 calc R . .
C12 C 0.9803(4) 0.3234(4) -0.0792(2) 0.0344(11) Uani 1 1 d . . .
H12A H 0.9756 0.3851 -0.1143 0.041 Uiso 1 1 calc R A 1
H12B H 1.0363 0.2670 -0.0939 0.041 Uiso 1 1 calc R A 1
C13 C 0.8156(4) 0.2495(4) -0.1470(2) 0.0314(10) Uani 1 1 d . . .
H13A H 0.8634 0.1953 -0.1711 0.038 Uiso 1 1 calc R A .
H13B H 0.8088 0.3196 -0.1752 0.038 Uiso 1 1 calc R . .
C14 C 0.6973(4) 0.2013(3) -0.1409(2) 0.0278(9) Uani 1 1 d . A .
H14A H 0.6498 0.2545 -0.1158 0.033 Uiso 1 1 calc R . .
H14B H 0.6571 0.1874 -0.1884 0.033 Uiso 1 1 calc R . .
C15 C 0.6019(3) 0.0461(3) -0.0933(2) 0.0272(9) Uani 1 1 d . . .
H15A H 0.5595 0.0296 -0.1398 0.033 Uiso 1 1 calc R A .
H15B H 0.5537 0.0977 -0.0674 0.033 Uiso 1 1 calc R . .
C16 C 0.6238(3) -0.0601(3) -0.0526(2) 0.0261(9) Uani 1 1 d . A .
H16A H 0.5504 -0.1030 -0.0520 0.031 Uiso 1 1 calc R . .
H16B H 0.6804 -0.1073 -0.0751 0.031 Uiso 1 1 calc R . .
C17 C 0.7035(4) -0.1304(3) 0.0575(2) 0.0311(10) Uani 1 1 d . . .
H17A H 0.7649 -0.1709 0.0348 0.037 Uiso 1 1 calc R A .
H17B H 0.6361 -0.1815 0.0593 0.037 Uiso 1 1 calc R . .
C18 C 0.7485(4) -0.0961(4) 0.1301(2) 0.0304(10) Uani 1 1 d . A .
H18A H 0.6903 -0.0484 0.1508 0.037 Uiso 1 1 calc R . .
H18B H 0.7625 -0.1636 0.1602 0.037 Uiso 1 1 calc R . .
C19 C 0.8994(4) -0.0014(4) 0.1968(2) 0.0423(12) Uani 1 1 d . . .
H19A H 0.9156 -0.0683 0.2271 0.051 Uiso 1 1 calc R A .
H19B H 0.8418 0.0461 0.2183 0.051 Uiso 1 1 calc R . .
C20 C 1.0088(4) 0.0633(4) 0.1916(3) 0.0532(15) Uani 1 1 d . A .
H20A H 1.0474 0.0781 0.2394 0.064 Uiso 1 1 calc R . .
H20B H 1.0629 0.0191 0.1652 0.064 Uiso 1 1 calc R . .
C21 C 1.0838(3) 0.2319(5) 0.1509(3) 0.0509(15) Uani 1 1 d . . .
H21A H 1.1406 0.1883 0.1262 0.061 Uiso 1 1 calc R A .
H21B H 1.1204 0.2509 0.1986 0.061 Uiso 1 1 calc R . .
C22 C 1.0524(4) 0.3357(5) 0.1116(3) 0.0454(13) Uani 1 1 d . A .
H22A H 0.9842 0.3739 0.1285 0.055 Uiso 1 1 calc R B 1
H22B H 1.1185 0.3888 0.1116 0.055 Uiso 1 1 calc R B 1

loop_
_atom_site_aniso_label
_atom_site_aniso_U_11
_atom_site_aniso_U_22
_atom_site_aniso_U_33
_atom_site_aniso_U_23
_atom_site_aniso_U_13
_atom_site_aniso_U_12
O1 0.029(4) 0.024(5) 0.031(4) 0.003(3) 0.002(3) -0.008(4)
C11 0.029(5) 0.020(6) 0.049(7) 0.007(5) 0.012(4) -0.013(5)
O11 0.023(4) 0.026(5) 0.030(4) -0.001(3) 0.000(3) -0.004(4)
C111 0.027(5) 0.032(7) 0.036(7) -0.004(6) 0.013(4) -0.011(5)
Zr1 0.01550(17) 0.0149(2) 0.0188(2) -0.00120(16) 0.00337(14) -0.00149(14)
Cl1 0.0234(4) 0.0213(5) 0.0186(5) -0.0004(4) 0.0041(4) 0.0009(4)
Cl2 0.0288(5) 0.0215(5) 0.0218(5) 0.0035(4) 0.0042(4) 0.0052(4)
K2 0.0232(4) 0.0229(5) 0.0220(5) 0.0015(4) 0.0028(3) -0.0032(3)
O2 0.0281(15) 0.065(2) 0.0219(17) 0.0061(15) 0.0066(13) -0.0069(15)
O3 0.0293(14) 0.0255(16) 0.0242(16) 0.0062(13) 0.0040(12) 0.0014(12)
O4 0.0306(15) 0.0164(14) 0.0269(17) -0.0010(12) 0.0004(12) -0.0013(12)
O5 0.0265(14) 0.0318(17) 0.0297(17) 0.0034(13) 0.0005(12) 0.0025(13)
O6 0.0203(14) 0.047(2) 0.049(2) -0.0059(17) -0.0056(14) 0.0029(14)
C1 0.029(2) 0.018(2) 0.051(3) -0.010(2) 0.005(2) -0.0050(17)
C2 0.027(2) 0.036(3) 0.030(3) -0.005(2) 0.0021(19) -0.0136(19)
C3 0.0185(18) 0.031(2) 0.033(3) 0.002(2) -0.0029(17) -0.0094(17)
C4 0.0189(18) 0.032(2) 0.029(2) -0.0038(19) 0.0053(17) -0.0110(17)
C5 0.030(2) 0.026(2) 0.031(3) 0.006(2) 0.0035(19) -0.0118(18)
C6 0.0134(16) 0.024(2) 0.023(2) -0.0028(17) 0.0030(15) -0.0011(15)
C7 0.0214(19) 0.023(2) 0.035(3) 0.0021(19) 0.0069(18) 0.0044(16)
C8 0.0200(18) 0.023(2) 0.036(3) -0.0116(19) 0.0103(18) 0.0020(16)
C9 0.0232(19) 0.034(2) 0.020(2) -0.0006(18) 0.0078(17) -0.0015(17)
C10 0.0195(18) 0.018(2) 0.032(3) 0.0006(18) 0.0069(17) -0.0039(15)
C12 0.034(2) 0.034(3) 0.038(3) 0.006(2) 0.015(2) -0.003(2)
C13 0.041(2) 0.031(2) 0.024(3) 0.0024(19) 0.0093(19) 0.001(2)
C14 0.037(2) 0.024(2) 0.023(2) 0.0009(18) 0.0047(18) 0.0046(18)
C15 0.025(2) 0.031(2) 0.025(2) -0.004(2) -0.0005(17) -0.0013(18)
C16 0.029(2) 0.021(2) 0.028(3) -0.0014(18) 0.0006(18) -0.0030(17)
C17 0.034(2) 0.021(2) 0.039(3) 0.008(2) 0.004(2) 0.0026(18)
C18 0.033(2) 0.029(2) 0.030(3) 0.014(2) 0.0057(19) 0.0029(19)
C19 0.049(3) 0.045(3) 0.030(3) 0.006(2) -0.012(2) 0.011(2)
C20 0.042(3) 0.055(3) 0.056(4) -0.008(3) -0.028(3) 0.014(3)
C21 0.015(2) 0.063(4) 0.073(4) -0.033(3) -0.002(2) 0.000(2)
C22 0.023(2) 0.076(4) 0.038(3) -0.011(3) 0.004(2) -0.019(2)

loop_
_atom_type_symbol
_atom_type_description
_atom_type_scat_dispersion_real
_atom_type_scat_dispersion_imag
_atom_type_scat_source
C C 0.0033 0.0016 'International Tables Vol C Tables 4.2.6.8 and 6.1.1.4'
H H 0.0000 0.0000 'International Tables Vol C Tables 4.2.6.8 and 6.1.1.4'
O O 0.0106 0.0060 'International Tables Vol C Tables 4.2.6.8 and 6.1.1.4'
Cl Cl 0.1484 0.1585 'International Tables Vol C Tables 4.2.6.8 and 6.1.1.4'
K K 0.2009 0.2494 'International Tables Vol C Tables 4.2.6.8 and 6.1.1.4'
Zr Zr -2.9673 0.5597 'International Tables Vol C Tables 4.2.6.8 and 6.1.1.4'

loop_
_geom_angle_atom_site_label_1
_geom_angle_atom_site_label_2
_geom_angle_atom_site_label_3
_geom_angle
C11 O1 C22 104.7(9)
C11 O1 K2 114.3(6)
C22 O1 K2 109.1(4)
O1 C11 C12 107.9(10)
C111 O11 C22 109.7(9)
C111 O11 K2 101.7(7)
C22 O11 K2 106.4(4)
O11 C111 C12 110.6(10)
C5 Zr1 C1 33.47(14)
C5 Zr1 C8 100.78(14)
C1 Zr1 C8 76.26(14)
C5 Zr1 C9 130.99(14)
C1 Zr1 C9 100.31(14)
C8 Zr1 C9 33.20(13)
C5 Zr1 C7 97.41(14)
C1 Zr1 C7 88.96(14)
C8 Zr1 C7 33.03(13)
C9 Zr1 C7 54.79(14)
C5 Zr1 C2 54.66(15)
C1 Zr1 C2 32.72(14)
C8 Zr1 C2 88.65(14)
C9 Zr1 C2 96.80(14)
C7 Zr1 C2 113.66(14)
C5 Zr1 C10 151.31(14)
C1 Zr1 C10 130.13(14)
C8 Zr1 C10 54.34(13)
C9 Zr1 C10 32.80(13)
C7 Zr1 C10 54.09(13)
C2 Zr1 C10 128.87(14)
C5 Zr1 C4 32.83(13)
C1 Zr1 C4 54.33(14)
C8 Zr1 C4 130.24(13)
C9 Zr1 C4 150.36(14)
C7 Zr1 C4 129.64(14)
C2 Zr1 C4 53.67(14)
C10 Zr1 C4 175.39(13)
C5 Zr1 C6 124.14(13)
C1 Zr1 C6 121.73(13)
C8 Zr1 C6 54.22(13)
C9 Zr1 C6 54.04(13)
C7 Zr1 C6 32.77(12)
C2 Zr1 C6 142.83(14)
C10 Zr1 C6 32.02(12)
C4 Zr1 C6 149.14(13)
C5 Zr1 C3 54.14(14)
C1 Zr1 C3 53.91(14)
C8 Zr1 C3 120.87(14)
C9 Zr1 C3 122.75(14)
C7 Zr1 C3 142.78(14)
C2 Zr1 C3 32.24(13)
C10 Zr1 C3 147.47(13)
C4 Zr1 C3 32.11(13)
C6 Zr1 C3 175.03(13)
C5 Zr1 Cl1 88.39(11)
C1 Zr1 Cl1 121.55(12)
C8 Zr1 Cl1 128.70(10)
C9 Zr1 Cl1 129.40(10)
C7 Zr1 Cl1 96.02(10)
C2 Zr1 Cl1 133.80(10)
C10 Zr1 Cl1 97.06(10)
C4 Zr1 Cl1 80.16(10)
C6 Zr1 Cl1 78.81(10)
C3 Zr1 Cl1 105.41(10)
C5 Zr1 Cl2 128.71(10)
C1 Zr1 Cl2 131.22(11)
C8 Zr1 Cl2 124.07(10)
C9 Zr1 Cl2 90.95(10)
C7 Zr1 Cl2 133.62(10)
C2 Zr1 Cl2 99.20(11)
C10 Zr1 Cl2 79.98(9)
C4 Zr1 Cl2 95.95(10)
C6 Zr1 Cl2 103.30(9)
C3 Zr1 Cl2 80.08(10)
Cl1 Zr1 Cl2 82.31(3)
Zr1 Cl1 K2 99.17(4)
Zr1 Cl2 K2 96.57(3)
O4 K2 O2 115.47(9)
O4 K2 O6 119.14(9)
O2 K2 O6 110.87(9)
O4 K2 O5 59.96(8)
O2 K2 O5 139.37(9)
O6 K2 O5 59.20(9)
O4 K2 O3 59.32(8)
O2 K2 O3 56.86(8)
O6 K2 O3 149.87(9)
O5 K2 O3 110.01(8)
O4 K2 O1 148.8(2)
O2 K2 O1 57.61(16)
O6 K2 O1 53.54(16)
O5 K2 O1 103.8(2)
O3 K2 O1 110.22(14)
O4 K2 O11 163.71(19)
O2 K2 O11 53.96(14)
O6 K2 O11 62.05(17)
O5 K2 O11 118.2(2)
O3 K2 O11 110.67(14)
O1 K2 O11 17.30(13)
O4 K2 Cl1 90.89(6)
O2 K2 Cl1 84.12(7)
O6 K2 Cl1 131.61(7)
O5 K2 Cl1 133.63(6)
O3 K2 Cl1 77.25(6)
O1 K2 Cl1 116.6(2)
O11 K2 Cl1 99.5(2)
O4 K2 Cl2 86.27(6)
O2 K2 Cl2 142.92(7)
O6 K2 Cl2 79.22(7)
O5 K2 Cl2 77.07(6)
O3 K2 Cl2 128.19(6)
O1 K2 Cl2 117.73(15)
O11 K2 Cl2 109.46(16)
Cl1 K2 Cl2 64.92(3)
O4 K2 Zr1 104.80(6)
O2 K2 Zr1 106.92(7)
O6 K2 Zr1 96.89(7)
O5 K2 Zr1 113.23(6)
O3 K2 Zr1 112.81(6)
O1 K2 Zr1 106.3(2)
O11 K2 Zr1 90.9(2)
Cl1 K2 Zr1 35.84(2)
Cl2 K2 Zr1 36.17(2)
C13 O2 C12 113.5(3)
C13 O2 K2 121.6(2)
C12 O2 K2 121.9(2)
C15 O3 C14 112.0(3)
C15 O3 K2 102.7(2)
C14 O3 K2 105.3(2)
C17 O4 C16 111.4(3)
C17 O4 K2 118.4(2)
C16 O4 K2 119.8(2)
C18 O5 C19 110.8(3)
C18 O5 K2 106.8(2)
C19 O5 K2 108.7(2)
C20 O6 C21 111.4(4)
C20 O6 K2 117.0(2)
C21 O6 K2 120.4(3)
C2 C1 C5 107.9(4)
C2 C1 Zr1 75.1(2)
C5 C1 Zr1 73.1(2)
C1 C2 C3 108.2(4)
C1 C2 Zr1 72.2(2)
C3 C2 Zr1 75.2(2)
C4 C3 C2 108.1(4)
C4 C3 Zr1 72.9(2)
C2 C3 Zr1 72.6(2)
C3 C4 C5 108.6(4)
C3 C4 Zr1 75.0(2)
C5 C4 Zr1 71.7(2)
C4 C5 C1 107.1(4)
C4 C5 Zr1 75.4(2)
C1 C5 Zr1 73.4(2)
C10 C6 C7 108.4(4)
C10 C6 Zr1 73.4(2)
C7 C6 Zr1 72.3(2)
C8 C7 C6 107.4(4)
C8 C7 Zr1 72.6(2)
C6 C7 Zr1 74.9(2)
C7 C8 C9 108.1(4)
C7 C8 Zr1 74.3(2)
C9 C8 Zr1 73.5(2)
C10 C9 C8 107.6(4)
C10 C9 Zr1 75.1(2)
C8 C9 Zr1 73.3(2)
C6 C10 C9 108.6(4)
C6 C10 Zr1 74.6(2)
C9 C10 Zr1 72.1(2)
O2 C12 C111 108.6(5)
O2 C12 C11 112.3(5)
C111 C12 C11 31.2(4)
O2 C13 C14 109.2(3)
O3 C14 C13 108.1(3)
O3 C15 C16 108.7(3)
O4 C16 C15 108.7(3)
O4 C17 C18 108.8(3)
O5 C18 C17 109.4(3)
O5 C19 C20 108.9(4)
O6 C20 C19 109.4(4)
O6 C21 C22 109.4(4)
O1 C22 C21 96.0(6)
O1 C22 O11 35.4(3)
C21 C22 O11 126.1(5)

loop_
_geom_bond_atom_site_label_1
_geom_bond_atom_site_label_2
_geom_bond_distance
O1 C11 1.426(17)
O1 C22 1.446(8)
O1 K2 2.972(6)
C11 C12 1.547(13)
O11 C111 1.392(17)
O11 C22 1.501(8)
O11 K2 2.992(6)
C111 C12 1.435(12)
Zr1 C5 2.464(4)
Zr1 C1 2.468(4)
Zr1 C8 2.469(4)
Zr1 C9 2.472(4)
Zr1 C7 2.491(4)
Zr1 C2 2.505(4)
Zr1 C10 2.510(4)
Zr1 C4 2.511(4)
Zr1 C6 2.525(3)
Zr1 C3 2.538(4)
Zr1 Cl1 2.5841(11)
Zr1 Cl2 2.5883(11)
Cl1 K2 3.1196(13)
Cl2 K2 3.2204(15)
K2 O4 2.779(3)
K2 O2 2.860(3)
K2 O6 2.873(3)
K2 O5 2.894(3)
K2 O3 2.970(3)
O2 C13 1.410(5)
O2 C12 1.413(5)
O3 C15 1.429(5)
O3 C14 1.432(5)
O4 C17 1.424(5)
O4 C16 1.435(5)
O5 C18 1.416(5)
O5 C19 1.430(5)
O6 C20 1.417(6)
O6 C21 1.420(5)
C1 C2 1.401(6)
C1 C5 1.420(6)
C2 C3 1.400(6)
C3 C4 1.396(6)
C4 C5 1.406(6)
C6 C10 1.388(5)
C6 C7 1.415(5)
C7 C8 1.410(6)
C8 C9 1.412(6)
C9 C10 1.407(5)
C13 C14 1.496(6)
C15 C16 1.490(6)
C17 C18 1.487(6)
C19 C20 1.490(7)
C21 C22 1.470(7)

loop_
_geom_torsion_atom_site_label_1
_geom_torsion_atom_site_label_2
_geom_torsion_atom_site_label_3
_geom_torsion_atom_site_label_4
_geom_torsion
C22 O1 C11 C12 -172.1(5)
K2 O1 C11 C12 -52.8(11)
C22 O11 C111 C12 -174.0(6)
K2 O11 C111 C12 73.6(11)
C5 Zr1 Cl1 K2 95.91(10)
C1 Zr1 Cl1 K2 100.71(12)
C8 Zr1 Cl1 K2 -161.55(12)
C9 Zr1 Cl1 K2 -118.39(13)
C7 Zr1 Cl1 K2 -166.81(10)
C2 Zr1 Cl1 K2 61.88(15)
C10 Zr1 Cl1 K2 -112.35(9)
C4 Zr1 Cl1 K2 63.94(10)
C6 Zr1 Cl1 K2 -138.78(9)
C3 Zr1 Cl1 K2 43.92(11)
Cl2 Zr1 Cl1 K2 -33.51(3)
C5 Zr1 Cl2 K2 -49.58(14)
C1 Zr1 Cl2 K2 -93.60(15)
C8 Zr1 Cl2 K2 164.20(12)
C9 Zr1 Cl2 K2 161.78(10)
C7 Zr1 Cl2 K2 123.10(14)
C2 Zr1 Cl2 K2 -101.18(11)
C10 Zr1 Cl2 K2 130.72(10)
C4 Zr1 Cl2 K2 -47.09(10)
C6 Zr1 Cl2 K2 108.62(10)
C3 Zr1 Cl2 K2 -75.10(10)
Cl1 Zr1 Cl2 K2 32.11(3)
C11 O1 K2 O4 113.7(10)
C22 O1 K2 O4 -129.5(5)
C11 O1 K2 O2 27.4(9)
C22 O1 K2 O2 144.1(7)
C11 O1 K2 O6 -159.2(11)
C22 O1 K2 O6 -42.4(5)
C11 O1 K2 O5 167.7(9)
C22 O1 K2 O5 -75.6(6)
C11 O1 K2 O3 49.9(10)
C22 O1 K2 O3 166.7(5)
C11 O1 K2 O11 -44.8(10)
C22 O1 K2 O11 72.0(8)
C11 O1 K2 Cl1 -35.6(10)
C22 O1 K2 Cl1 81.1(6)
C11 O1 K2 Cl2 -109.9(9)
C22 O1 K2 Cl2 6.9(7)
C11 O1 K2 Zr1 -72.7(10)
C22 O1 K2 Zr1 44.1(6)
C111 O11 K2 O4 7.8(14)
C22 O11 K2 O4 -107.1(5)
C111 O11 K2 O2 -45.8(8)
C22 O11 K2 O2 -160.7(7)
C111 O11 K2 O6 106.4(9)
C22 O11 K2 O6 -8.5(4)
C111 O11 K2 O5 86.6(8)
C22 O11 K2 O5 -28.2(6)
C111 O11 K2 O3 -41.4(9)
C22 O11 K2 O3 -156.3(5)
C111 O11 K2 O1 50.4(9)
C22 O11 K2 O1 -64.5(8)
C111 O11 K2 Cl1 -121.3(9)
C22 O11 K2 Cl1 123.9(5)
C111 O11 K2 Cl2 172.0(8)
C22 O11 K2 Cl2 57.2(6)
C111 O11 K2 Zr1 -156.3(9)
C22 O11 K2 Zr1 88.9(5)
Zr1 Cl1 K2 O4 114.51(7)
Zr1 Cl1 K2 O2 -129.97(7)
Zr1 Cl1 K2 O6 -17.18(10)
Zr1 Cl1 K2 O5 67.11(9)
Zr1 Cl1 K2 O3 172.73(6)
Zr1 Cl1 K2 O1 -80.83(15)
Zr1 Cl1 K2 O11 -78.07(13)
Zr1 Cl1 K2 Cl2 29.05(3)
Zr1 Cl2 K2 O4 -121.53(6)
Zr1 Cl2 K2 O2 7.41(12)
Zr1 Cl2 K2 O6 117.87(7)
Zr1 Cl2 K2 O5 178.46(6)
Zr1 Cl2 K2 O3 -76.11(8)
Zr1 Cl2 K2 O1 79.5(2)
Zr1 Cl2 K2 O11 62.8(2)
Zr1 Cl2 K2 Cl1 -28.80(3)
C5 Zr1 K2 O4 -154.89(12)
C1 Zr1 K2 O4 -177.34(14)
C8 Zr1 K2 O4 1.5(4)
C9 Zr1 K2 O4 35.31(15)
C7 Zr1 K2 O4 -49.83(16)
C2 Zr1 K2 O4 150.87(12)
C10 Zr1 K2 O4 8.68(12)
C4 Zr1 K2 O4 -172.05(12)
C6 Zr1 K2 O4 -25.78(11)
C3 Zr1 K2 O4 154.34(12)
Cl1 Zr1 K2 O4 -70.22(7)
Cl2 Zr1 K2 O4 61.61(7)
C5 Zr1 K2 O2 -31.84(12)
C1 Zr1 K2 O2 -54.29(15)
C8 Zr1 K2 O2 124.5(4)
C9 Zr1 K2 O2 158.36(15)
C7 Zr1 K2 O2 73.21(16)
C2 Zr1 K2 O2 -86.08(13)
C10 Zr1 K2 O2 131.73(12)
C4 Zr1 K2 O2 -49.00(12)
C6 Zr1 K2 O2 97.27(12)
C3 Zr1 K2 O2 -82.61(12)
Cl1 Zr1 K2 O2 52.83(7)
Cl2 Zr1 K2 O2 -175.34(7)
C5 Zr1 K2 O6 82.48(12)
C1 Zr1 K2 O6 60.03(15)
C8 Zr1 K2 O6 -121.1(4)
C9 Zr1 K2 O6 -87.32(15)
C7 Zr1 K2 O6 -172.46(16)
C2 Zr1 K2 O6 28.24(13)
C10 Zr1 K2 O6 -113.94(12)
C4 Zr1 K2 O6 65.32(13)
C6 Zr1 K2 O6 -148.41(12)
C3 Zr1 K2 O6 31.71(12)
Cl1 Zr1 K2 O6 167.15(8)
Cl2 Zr1 K2 O6 -61.02(8)
C5 Zr1 K2 O5 141.86(12)
C1 Zr1 K2 O5 119.41(14)
C8 Zr1 K2 O5 -61.8(4)
C9 Zr1 K2 O5 -27.94(15)
C7 Zr1 K2 O5 -113.09(16)
C2 Zr1 K2 O5 87.62(13)
C10 Zr1 K2 O5 -54.57(12)
C4 Zr1 K2 O5 124.70(12)
C6 Zr1 K2 O5 -89.03(12)
C3 Zr1 K2 O5 91.09(12)
Cl1 Zr1 K2 O5 -133.47(7)
Cl2 Zr1 K2 O5 -1.64(7)
C5 Zr1 K2 O3 -92.37(12)
C1 Zr1 K2 O3 -114.82(14)
C8 Zr1 K2 O3 64.0(4)
C9 Zr1 K2 O3 97.83(15)
C7 Zr1 K2 O3 12.69(16)
C2 Zr1 K2 O3 -146.61(12)
C10 Zr1 K2 O3 71.21(12)
C4 Zr1 K2 O3 -109.53(12)
C6 Zr1 K2 O3 36.74(11)
C3 Zr1 K2 O3 -143.14(12)
Cl1 Zr1 K2 O3 -7.70(6)
Cl2 Zr1 K2 O3 124.13(7)
C5 Zr1 K2 O1 28.52(19)
C1 Zr1 K2 O1 6.1(2)
C8 Zr1 K2 O1 -175.1(4)
C9 Zr1 K2 O1 -141.3(2)
C7 Zr1 K2 O1 133.6(2)
C2 Zr1 K2 O1 -25.72(19)
C10 Zr1 K2 O1 -167.91(19)
C4 Zr1 K2 O1 11.36(19)
C6 Zr1 K2 O1 157.63(19)
C3 Zr1 K2 O1 -22.25(19)
Cl1 Zr1 K2 O1 113.19(17)
Cl2 Zr1 K2 O1 -114.98(17)
C5 Zr1 K2 O11 20.53(18)
C1 Zr1 K2 O11 -1.92(19)
C8 Zr1 K2 O11 176.9(4)
C9 Zr1 K2 O11 -149.3(2)
C7 Zr1 K2 O11 125.6(2)
C2 Zr1 K2 O11 -33.71(18)
C10 Zr1 K2 O11 -175.89(18)
C4 Zr1 K2 O11 3.37(18)
C6 Zr1 K2 O11 149.64(17)
C3 Zr1 K2 O11 -30.24(18)
Cl1 Zr1 K2 O11 105.20(15)
Cl2 Zr1 K2 O11 -122.96(15)
C5 Zr1 K2 Cl1 -84.67(11)
C1 Zr1 K2 Cl1 -107.12(13)
C8 Zr1 K2 Cl1 71.7(4)
C9 Zr1 K2 Cl1 105.53(14)
C7 Zr1 K2 Cl1 20.39(15)
C2 Zr1 K2 Cl1 -138.91(11)
C10 Zr1 K2 Cl1 78.91(10)
C4 Zr1 K2 Cl1 -101.83(11)
C6 Zr1 K2 Cl1 44.44(10)
C3 Zr1 K2 Cl1 -135.44(11)
Cl2 Zr1 K2 Cl1 131.83(5)
C5 Zr1 K2 Cl2 143.49(11)
C1 Zr1 K2 Cl2 121.05(13)
C8 Zr1 K2 Cl2 -60.1(4)
C9 Zr1 K2 Cl2 -26.30(14)
C7 Zr1 K2 Cl2 -111.45(15)
C2 Zr1 K2 Cl2 89.26(11)
C10 Zr1 K2 Cl2 -52.93(10)
C4 Zr1 K2 Cl2 126.34(11)
C6 Zr1 K2 Cl2 -87.39(10)
C3 Zr1 K2 Cl2 92.72(11)
Cl1 Zr1 K2 Cl2 -131.83(5)
O4 K2 O2 C13 17.9(3)
O6 K2 O2 C13 157.2(3)
O5 K2 O2 C13 90.6(3)
O3 K2 O2 C13 8.3(3)
O1 K2 O2 C13 162.9(4)
O11 K2 O2 C13 -176.6(4)
Cl1 K2 O2 C13 -70.3(3)
Cl2 K2 O2 C13 -102.8(3)
Zr1 K2 O2 C13 -98.3(3)
O4 K2 O2 C12 -141.4(3)
O6 K2 O2 C12 -2.0(3)
O5 K2 O2 C12 -68.6(3)
O3 K2 O2 C12 -150.9(3)
O1 K2 O2 C12 3.7(4)
O11 K2 O2 C12 24.1(4)
Cl1 K2 O2 C12 130.5(3)
Cl2 K2 O2 C12 97.9(3)
Zr1 K2 O2 C12 102.5(3)
O4 K2 O3 C15 34.6(2)
O2 K2 O3 C15 -155.5(2)
O6 K2 O3 C15 130.6(2)
O5 K2 O3 C15 67.9(2)
O1 K2 O3 C15 -178.2(3)
O11 K2 O3 C15 -159.7(3)
Cl1 K2 O3 C15 -64.2(2)
Cl2 K2 O3 C15 -21.1(2)
Zr1 K2 O3 C15 -59.6(2)
O4 K2 O3 C14 152.0(2)
O2 K2 O3 C14 -38.1(2)
O6 K2 O3 C14 -112.0(3)
O5 K2 O3 C14 -174.7(2)
O1 K2 O3 C14 -60.8(3)
O11 K2 O3 C14 -42.3(3)
Cl1 K2 O3 C14 53.2(2)
Cl2 K2 O3 C14 96.2(2)
Zr1 K2 O3 C14 57.8(2)
O2 K2 O4 C17 130.2(3)
O6 K2 O4 C17 -5.6(3)
O5 K2 O4 C17 -3.9(3)
O3 K2 O4 C17 139.5(3)
O1 K2 O4 C17 61.2(4)
O11 K2 O4 C17 84.1(7)
Cl1 K2 O4 C17 -145.9(3)
Cl2 K2 O4 C17 -81.1(3)
Zr1 K2 O4 C17 -112.5(3)
O2 K2 O4 C16 -11.8(3)
O6 K2 O4 C16 -147.7(2)
O5 K2 O4 C16 -145.9(3)
O3 K2 O4 C16 -2.5(2)
O1 K2 O4 C16 -80.8(4)
O11 K2 O4 C16 -58.0(7)
Cl1 K2 O4 C16 72.1(2)
Cl2 K2 O4 C16 136.9(2)
Zr1 K2 O4 C16 105.5(2)
O4 K2 O5 C18 -29.4(2)
O2 K2 O5 C18 -124.5(2)
O6 K2 O5 C18 148.8(3)
O3 K2 O5 C18 -62.5(3)
O1 K2 O5 C18 179.6(3)
O11 K2 O5 C18 169.1(3)
Cl1 K2 O5 C18 28.8(3)
Cl2 K2 O5 C18 63.8(2)
Zr1 K2 O5 C18 64.8(2)
O4 K2 O5 C19 -149.0(3)
O2 K2 O5 C19 115.9(3)
O6 K2 O5 C19 29.2(3)
O3 K2 O5 C19 177.9(2)
O1 K2 O5 C19 60.0(3)
O11 K2 O5 C19 49.5(3)
Cl1 K2 O5 C19 -90.8(3)
Cl2 K2 O5 C19 -55.8(3)
Zr1 K2 O5 C19 -54.8(3)
O4 K2 O6 C20 6.2(3)
O2 K2 O6 C20 -131.4(3)
O5 K2 O6 C20 4.5(3)
O3 K2 O6 C20 -72.0(4)
O1 K2 O6 C20 -137.4(4)
O11 K2 O6 C20 -155.2(4)
Cl1 K2 O6 C20 127.5(3)
Cl2 K2 O6 C20 85.8(3)
Zr1 K2 O6 C20 117.5(3)
O4 K2 O6 C21 147.0(3)
O2 K2 O6 C21 9.3(3)
O5 K2 O6 C21 145.2(3)
O3 K2 O6 C21 68.7(4)
O1 K2 O6 C21 3.4(4)
O11 K2 O6 C21 -14.5(4)
Cl1 K2 O6 C21 -91.8(3)
Cl2 K2 O6 C21 -133.5(3)
Zr1 K2 O6 C21 -101.8(3)
C5 Zr1 C1 C2 -114.4(4)
C8 Zr1 C1 C2 109.6(3)
C9 Zr1 C1 C2 86.5(3)
C7 Zr1 C1 C2 140.4(3)
C10 Zr1 C1 C2 101.9(3)
C4 Zr1 C1 C2 -76.6(3)
C6 Zr1 C1 C2 140.4(2)
C3 Zr1 C1 C2 -36.7(2)
Cl1 Zr1 C1 C2 -123.2(2)
Cl2 Zr1 C1 C2 -13.9(3)
C8 Zr1 C1 C5 -136.0(3)
C9 Zr1 C1 C5 -159.0(2)
C7 Zr1 C1 C5 -105.1(3)
C2 Zr1 C1 C5 114.4(4)
C10 Zr1 C1 C5 -143.6(2)
C4 Zr1 C1 C5 37.8(2)
C6 Zr1 C1 C5 -105.1(3)
C3 Zr1 C1 C5 77.8(3)
Cl1 Zr1 C1 C5 -8.7(3)
Cl2 Zr1 C1 C5 100.5(3)
C5 C1 C2 C3 0.9(4)
Zr1 C1 C2 C3 67.1(3)
C5 C1 C2 Zr1 -66.3(3)
C5 Zr1 C2 C1 38.0(3)
C8 Zr1 C2 C1 -66.3(3)
C9 Zr1 C2 C1 -98.5(3)
C7 Zr1 C2 C1 -44.1(3)
C10 Zr1 C2 C1 -106.1(3)
C4 Zr1 C2 C1 78.8(3)
C6 Zr1 C2 C1 -63.8(4)
C3 Zr1 C2 C1 115.2(4)
Cl1 Zr1 C2 C1 81.3(3)
Cl2 Zr1 C2 C1 169.4(2)
C5 Zr1 C2 C3 -77.2(3)
C1 Zr1 C2 C3 -115.2(4)
C8 Zr1 C2 C3 178.6(3)
C9 Zr1 C2 C3 146.3(3)
C7 Zr1 C2 C3 -159.2(2)
C10 Zr1 C2 C3 138.8(2)
C4 Zr1 C2 C3 -36.4(2)
C6 Zr1 C2 C3 -178.9(2)
Cl1 Zr1 C2 C3 -33.9(3)
Cl2 Zr1 C2 C3 54.3(3)
C1 C2 C3 C4 -0.4(4)
Zr1 C2 C3 C4 64.7(3)
C1 C2 C3 Zr1 -65.2(3)
C5 Zr1 C3 C4 -37.0(2)
C1 Zr1 C3 C4 -78.7(3)
C8 Zr1 C3 C4 -117.6(3)
C9 Zr1 C3 C4 -156.8(2)
C7 Zr1 C3 C4 -83.5(3)
C2 Zr1 C3 C4 -116.0(4)
C10 Zr1 C3 C4 171.4(3)
C6 Zr1 C3 C4 -108.4(15)
Cl1 Zr1 C3 C4 39.4(3)
Cl2 Zr1 C3 C4 118.5(2)
C5 Zr1 C3 C2 79.0(3)
C1 Zr1 C3 C2 37.3(3)
C8 Zr1 C3 C2 -1.6(3)
C9 Zr1 C3 C2 -40.9(3)
C7 Zr1 C3 C2 32.5(4)
C10 Zr1 C3 C2 -72.6(4)
C4 Zr1 C3 C2 116.0(4)
C6 Zr1 C3 C2 7.6(16)
Cl1 Zr1 C3 C2 155.3(2)
Cl2 Zr1 C3 C2 -125.6(3)
C2 C3 C4 C5 -0.2(4)
Zr1 C3 C4 C5 64.4(3)
C2 C3 C4 Zr1 -64.5(3)
C5 Zr1 C4 C3 115.9(4)
C1 Zr1 C4 C3 77.3(3)
C8 Zr1 C4 C3 85.2(3)
C9 Zr1 C4 C3 42.0(4)
C7 Zr1 C4 C3 128.7(3)
C2 Zr1 C4 C3 36.5(2)
C10 Zr1 C4 C3 -88.4(17)
C6 Zr1 C4 C3 170.8(2)
Cl1 Zr1 C4 C3 -141.6(3)
Cl2 Zr1 C4 C3 -60.5(2)
C1 Zr1 C4 C5 -38.6(2)
C8 Zr1 C4 C5 -30.7(3)
C9 Zr1 C4 C5 -73.9(4)
C7 Zr1 C4 C5 12.8(3)
C2 Zr1 C4 C5 -79.4(3)
C10 Zr1 C4 C5 155.7(16)
C6 Zr1 C4 C5 54.9(4)
C3 Zr1 C4 C5 -115.9(4)
Cl1 Zr1 C4 C5 102.5(2)
Cl2 Zr1 C4 C5 -176.4(2)
C3 C4 C5 C1 0.7(4)
Zr1 C4 C5 C1 67.2(3)
C3 C4 C5 Zr1 -66.5(3)
C2 C1 C5 C4 -1.0(4)
Zr1 C1 C5 C4 -68.5(3)
C2 C1 C5 Zr1 67.6(3)
C1 Zr1 C5 C4 113.2(4)
C8 Zr1 C5 C4 156.6(2)
C9 Zr1 C5 C4 141.0(2)
C7 Zr1 C5 C4 -170.1(3)
C2 Zr1 C5 C4 76.1(3)
C10 Zr1 C5 C4 -176.0(3)
C6 Zr1 C5 C4 -149.5(2)
C3 Zr1 C5 C4 36.2(2)
Cl1 Zr1 C5 C4 -74.2(2)
Cl2 Zr1 C5 C4 4.6(3)
C8 Zr1 C5 C1 43.4(3)
C9 Zr1 C5 C1 27.8(3)
C7 Zr1 C5 C1 76.7(3)
C2 Zr1 C5 C1 -37.1(2)
C10 Zr1 C5 C1 70.8(4)
C4 Zr1 C5 C1 -113.2(4)
C6 Zr1 C5 C1 97.3(3)
C3 Zr1 C5 C1 -77.0(3)
Cl1 Zr1 C5 C1 172.6(2)
Cl2 Zr1 C5 C1 -108.6(2)
C5 Zr1 C6 C10 -156.2(2)
C1 Zr1 C6 C10 -116.1(2)
C8 Zr1 C6 C10 -78.3(3)
C9 Zr1 C6 C10 -37.0(2)
C7 Zr1 C6 C10 -116.1(3)
C2 Zr1 C6 C10 -81.4(3)
C4 Zr1 C6 C10 171.4(3)
C3 Zr1 C6 C10 -88.0(15)
Cl1 Zr1 C6 C10 123.6(2)
Cl2 Zr1 C6 C10 44.3(2)
C5 Zr1 C6 C7 -40.0(3)
C1 Zr1 C6 C7 0.0(3)
C8 Zr1 C6 C7 37.8(2)
C9 Zr1 C6 C7 79.1(3)
C2 Zr1 C6 C7 34.8(4)
C10 Zr1 C6 C7 116.1(3)
C4 Zr1 C6 C7 -72.4(4)
C3 Zr1 C6 C7 28.1(16)
Cl1 Zr1 C6 C7 -120.3(2)
Cl2 Zr1 C6 C7 160.5(2)
C10 C6 C7 C8 -0.9(4)
Zr1 C6 C7 C8 -65.9(3)
C10 C6 C7 Zr1 65.0(3)
C5 Zr1 C7 C8 -98.4(2)
C1 Zr1 C7 C8 -65.9(3)
C9 Zr1 C7 C8 37.5(2)
C2 Zr1 C7 C8 -43.8(3)
C10 Zr1 C7 C8 78.1(3)
C4 Zr1 C7 C8 -105.3(3)
C6 Zr1 C7 C8 114.1(3)
C3 Zr1 C7 C8 -62.1(3)
Cl1 Zr1 C7 C8 172.5(2)
Cl2 Zr1 C7 C8 87.4(2)
C5 Zr1 C7 C6 147.5(2)
C1 Zr1 C7 C6 180.0(3)
C8 Zr1 C7 C6 -114.1(3)
C9 Zr1 C7 C6 -76.6(3)
C2 Zr1 C7 C6 -157.9(2)
C10 Zr1 C7 C6 -36.0(2)
C4 Zr1 C7 C6 140.6(2)
C3 Zr1 C7 C6 -176.1(2)
Cl1 Zr1 C7 C6 58.4(2)
Cl2 Zr1 C7 C6 -26.7(3)
C6 C7 C8 C9 1.2(4)
Zr1 C7 C8 C9 -66.3(3)
C6 C7 C8 Zr1 67.5(3)
C5 Zr1 C8 C7 87.0(2)
C1 Zr1 C8 C7 110.0(3)
C9 Zr1 C8 C7 -114.8(3)
C2 Zr1 C8 C7 140.6(2)
C10 Zr1 C8 C7 -77.2(3)
C4 Zr1 C8 C7 103.4(3)
C6 Zr1 C8 C7 -37.5(2)
C3 Zr1 C8 C7 141.5(2)
Cl1 Zr1 C8 C7 -9.6(3)
Cl2 Zr1 C8 C7 -119.2(2)
C5 Zr1 C8 C9 -158.2(2)
C1 Zr1 C8 C9 -135.2(3)
C7 Zr1 C8 C9 114.8(3)
C2 Zr1 C8 C9 -104.6(2)
C10 Zr1 C8 C9 37.5(2)
C4 Zr1 C8 C9 -141.8(2)
C6 Zr1 C8 C9 77.2(2)
C3 Zr1 C8 C9 -103.7(2)
Cl1 Zr1 C8 C9 105.1(2)
Cl2 Zr1 C8 C9 -4.4(3)
C7 C8 C9 C10 -1.0(4)
Zr1 C8 C9 C10 -67.9(3)
C7 C8 C9 Zr1 66.9(3)
C5 Zr1 C9 C10 142.8(2)
C1 Zr1 C9 C10 158.0(2)
C8 Zr1 C9 C10 114.0(3)
C7 Zr1 C9 C10 76.7(3)
C2 Zr1 C9 C10 -169.1(2)
C4 Zr1 C9 C10 -173.5(3)
C6 Zr1 C9 C10 36.1(2)
C3 Zr1 C9 C10 -148.5(2)
Cl1 Zr1 C9 C10 11.1(3)
Cl2 Zr1 C9 C10 -69.7(2)
C5 Zr1 C9 C8 28.9(3)
C1 Zr1 C9 C8 44.0(3)
C7 Zr1 C9 C8 -37.3(2)
C2 Zr1 C9 C8 77.0(3)
C10 Zr1 C9 C8 -114.0(3)
C4 Zr1 C9 C8 72.5(4)
C6 Zr1 C9 C8 -77.9(3)
C3 Zr1 C9 C8 97.5(3)
Cl1 Zr1 C9 C8 -102.8(2)
Cl2 Zr1 C9 C8 176.3(2)
C7 C6 C10 C9 0.3(4)
Zr1 C6 C10 C9 64.6(3)
C7 C6 C10 Zr1 -64.3(3)
C8 C9 C10 C6 0.4(4)
Zr1 C9 C10 C6 -66.2(3)
C8 C9 C10 Zr1 66.6(3)
C5 Zr1 C10 C6 44.2(4)
C1 Zr1 C10 C6 87.1(3)
C8 Zr1 C10 C6 77.9(3)
C9 Zr1 C10 C6 115.9(3)
C7 Zr1 C10 C6 36.9(2)
C2 Zr1 C10 C6 129.9(2)
C4 Zr1 C10 C6 -108.1(16)
C3 Zr1 C10 C6 170.7(2)
Cl1 Zr1 C10 C6 -55.5(2)
Cl2 Zr1 C10 C6 -136.3(2)
C5 Zr1 C10 C9 -71.7(4)
C1 Zr1 C10 C9 -28.8(3)
C8 Zr1 C10 C9 -38.0(2)
C7 Zr1 C10 C9 -79.0(3)
C2 Zr1 C10 C9 14.0(3)
C4 Zr1 C10 C9 136.0(16)
C6 Zr1 C10 C9 -115.9(3)
C3 Zr1 C10 C9 54.8(4)
Cl1 Zr1 C10 C9 -171.4(2)
Cl2 Zr1 C10 C9 107.8(2)
C13 O2 C12 C111 -159.2(7)
K2 O2 C12 C111 1.6(8)
C13 O2 C12 C11 167.7(6)
K2 O2 C12 C11 -31.5(7)
O11 C111 C12 O2 -53.5(12)
O11 C111 C12 C11 49.0(12)
O1 C11 C12 O2 55.5(11)
O1 C11 C12 C111 -33.9(11)
C12 O2 C13 C14 -177.4(3)
K2 O2 C13 C14 21.8(4)
C15 O3 C14 C13 179.2(3)
K2 O3 C14 C13 68.3(3)
O2 C13 C14 O3 -62.0(4)
C14 O3 C15 C16 -179.6(3)
K2 O3 C15 C16 -67.0(3)
C17 O4 C16 C15 -173.8(3)
K2 O4 C16 C15 -29.3(4)
O3 C15 C16 O4 68.3(4)
C16 O4 C17 C18 -179.5(3)
K2 O4 C17 C18 35.5(4)
C19 O5 C18 C17 -180.0(3)
K2 O5 C18 C17 61.8(3)
O4 C17 C18 O5 -67.3(4)
C18 O5 C19 C20 -179.1(4)
K2 O5 C19 C20 -62.0(4)
C21 O6 C20 C19 179.4(4)
K2 O6 C20 C19 -36.5(5)
O5 C19 C20 O6 67.6(5)
C20 O6 C21 C22 177.6(4)
K2 O6 C21 C22 34.9(5)
C11 O1 C22 C21 -163.2(8)
K2 O1 C22 C21 74.1(5)
C11 O1 C22 O11 45.9(8)
K2 O1 C22 O11 -76.8(7)
O6 C21 C22 O1 -70.1(5)
O6 C21 C22 O11 -49.6(7)
C111 O11 C22 O1 -37.1(9)
K2 O11 C22 O1 72.2(7)
C111 O11 C22 C21 -73.9(10)
K2 O11 C22 C21 35.4(7)
